data_7249436
loop_
_publ_author_name
'Saleh, Dalia I.'
'Mahmoud, Samy F.'
'Etaiw, Safaa Eldin H.'

_publ_section_title
;
 Synergistic impact of nano-supramolecular coordination polymer based on
 cadmium, ethyl nicotinate and thiocyanate ligands as efficient catalyst
 to remove harmful elements from wastewater
;
_journal_issue 43
_journal_name_full 'RSC Advances'
_journal_page_first 31471
_journal_page_last 31485
_journal_paper_doi 10.1039/D4RA05068A
_journal_volume 14
_journal_year 2024
_chemical_formula_moiety 'C18 H18 Cd1 N4 O4 S2'
_chemical_formula_sum 'C18 H18 Cd N4 O4 S2'
_chemical_formula_weight 530.90
_space_group_IT_number 14
_space_group_name_Hall '-P 2ybc'
_space_group_name_H-M_alt 'P 1 21/c 1'
_symmetry_cell_setting monoclinic
_symmetry_space_group_name_H-M 'P 1 21/c 1'
_atom_sites_solution_hydrogens difmap
_atom_sites_solution_primary other
_audit_block_doi 10.5517/ccdc.csd.cc1n8075
_audit_update_record
;
2017-01-12 deposited with the CCDC.	2024-09-12 downloaded from the CCDC.
;
_cell_angle_alpha 90
_cell_angle_beta 96.5555(10)
_cell_angle_gamma 90
_cell_formula_units_Z 2
_cell_length_a 5.92590(10)
_cell_length_b 10.3260(3)
_cell_length_c 17.5580(4)
_cell_measurement_reflns_used 0
_cell_measurement_temperature 298
_cell_measurement_theta_max 0
_cell_measurement_theta_min 0
_cell_volume 1067.36(4)
_computing_cell_refinement 'USER DEFINED CELL REFINEMENT'
_computing_data_collection 'USER DEFINED DATA COLLECTION'
_computing_data_reduction 'USER DEFINED DATA REDUCTION'
_computing_molecular_graphics 'CAMERON (Watkin et al., 1996)'
_computing_publication_material 'CRYSTALS (Betteridge et al., 2003)'
_computing_structure_refinement 'CRYSTALS (Betteridge et al., 2003)'
_computing_structure_solution 'USER DEFINED STRUCTURE SOLUTION'
_diffrn_ambient_temperature 298
_diffrn_measured_fraction_theta_full 0.997
_diffrn_measured_fraction_theta_max 0.959
_diffrn_measurement_device Serial
_diffrn_measurement_device_type Unknown
_diffrn_measurement_method \w/2\q
_diffrn_radiation_monochromator graphite
_diffrn_radiation_type 'Mo K\a'
_diffrn_radiation_wavelength 0.71073
_diffrn_reflns_av_R_equivalents 0.000
_diffrn_reflns_limit_h_max 9
_diffrn_reflns_limit_h_min 0
_diffrn_reflns_limit_k_max 15
_diffrn_reflns_limit_k_min 0
_diffrn_reflns_limit_l_max 26
_diffrn_reflns_limit_l_min -26
_diffrn_reflns_number 3911
_diffrn_reflns_theta_full 30.181
_diffrn_reflns_theta_max 33.166
_diffrn_reflns_theta_min 3.057
_diffrn_standards_number 0
_exptl_absorpt_coefficient_mu 1.250
_exptl_absorpt_correction_type none
_exptl_crystal_colour colourless
_exptl_crystal_density_diffrn 1.652
_exptl_crystal_density_method 'not measured'
_exptl_crystal_description cube
_exptl_crystal_F_000 532
_refine_diff_density_max 0.39
_refine_diff_density_min -0.48
_refine_ls_extinction_method None
_refine_ls_goodness_of_fit_ref 0.9894
_refine_ls_hydrogen_treatment constr
_refine_ls_matrix_type full
_refine_ls_number_parameters 133
_refine_ls_number_reflns 2299
_refine_ls_number_restraints 0
_refine_ls_R_factor_all 0.0799
_refine_ls_R_factor_gt 0.0343
_refine_ls_shift/su_max 0.0000591
_refine_ls_shift/su_mean 0.0000078
_refine_ls_structure_factor_coef Fsqd
_refine_ls_weighting_details
;
 Method= Quasi-Unit weights 
 W = 1.0 or 1./2F 
;
_refine_ls_weighting_scheme calc
_refine_ls_wR_factor_all 0.1082
_refine_ls_wR_factor_gt 0.0711
_refine_ls_wR_factor_ref 0.0711
_reflns_limit_h_max 8
_reflns_limit_h_min -9
_reflns_limit_k_max 15
_reflns_limit_k_min 0
_reflns_limit_l_max 26
_reflns_limit_l_min 0
_reflns_number_gt 2299
_reflns_number_total 3911
_reflns_threshold_expression I>2.0\s(I)
_oxford_diffrn_Wilson_B_factor 0.00
_oxford_diffrn_Wilson_scale 0.00
_oxford_refine_ls_r_factor_ref 0.0343
_oxford_refine_ls_scale 0.987(2)
_oxford_reflns_number_all 3904
_oxford_reflns_threshold_expression_ref I>2.0\s(I)
_cod_data_source_file d4ra05068a2.cif
_cod_data_source_block 1
_cod_depositor_comments
;
The following automatic conversions were performed:

data item '_atom_sites_solution_primary' value 'Other' was changed to
'other' in accordance with the
/home/data/users/saulius/crontab/automatic-downloads/current/RSC/lib/dictionaries/cif_core.dic
dictionary named 'cif_core.dic' version 2.4.2 last updated on
2011-04-26.

Automatic conversion script
Id: cif_fix_values 8170 2020-07-09 18:12:32Z antanas 
;
_cod_original_sg_symbol_H-M 'P 1 21/c 1 '
_cod_original_formula_sum 'C18 H18 Cd1 N4 O4 S2'
_cod_database_code 7249436

loop_
_symmetry_equiv_pos_as_xyz
x,y,z
-x,-y,-z
-x,y+1/2,-z+1/2
x,-y+1/2,z+1/2

loop_
_atom_site_label
_atom_site_type_symbol
_atom_site_fract_x
_atom_site_fract_y
_atom_site_fract_z
_atom_site_U_iso_or_equiv
_atom_site_occupancy
_atom_site_adp_type
_atom_site_refinement_flags_posn
_atom_site_refinement_flags_adp
_atom_site_refinement_flags_occupancy
_atom_site_disorder_assembly
_atom_site_disorder_group
_atom_site_attached_hydrogens
Cd1 Cd 0.0000 0.0000 0.0000 0.0329 1.0000 Uani S . . . . .
S2 S -0.26662(15) 0.18687(11) -0.07489(7) 0.0478 1.0000 Uani . . . . . .
C3 C 0.2391(6) 0.3071(4) 0.1839(2) 0.0390 1.0000 Uani . . . . . .
N4 N 0.0466(5) 0.1382(3) 0.10893(18) 0.0382 1.0000 Uani . . . . . .
C5 C -0.5184(5) 0.1352(3) -0.05877(19) 0.0324 1.0000 Uani . . . . . .
C7 C 0.0869(7) 0.2955(4) 0.2385(2) 0.0464 1.0000 Uani . . . . . .
N8 N -0.6980(5) 0.1019(3) -0.04734(19) 0.0434 1.0000 Uani . . . . . .
O9 O 0.5271(5) 0.4230(3) 0.13289(16) 0.0493 1.0000 Uani . . . . . .
C10 C -0.1021(7) 0.1311(4) 0.1613(2) 0.0429 1.0000 Uani . . . . . .
C12 C 0.6958(7) 0.5265(4) 0.1375(3) 0.0561 1.0000 Uani . . . . . .
C13 C 0.4165(6) 0.4107(4) 0.1941(2) 0.0427 1.0000 Uani . . . . . .
C14 C 0.2115(6) 0.2263(4) 0.1213(2) 0.0392 1.0000 Uani . . . . . .
C15 C 0.8057(9) 0.5237(6) 0.0657(3) 0.0774 1.0000 Uani . . . . . .
C16 C -0.0856(7) 0.2071(4) 0.2267(2) 0.0496 1.0000 Uani . . . . . .
O17 O 0.4497(6) 0.4758(3) 0.25040(19) 0.0692 1.0000 Uani . . . . . .
H7 H 0.1017 0.3506 0.2828 0.0590 1.0000 Uiso R . . . . .
H10 H -0.2240 0.0695 0.1538 0.0520 1.0000 Uiso R . . . . .
H121 H 0.6242 0.6087 0.1434 0.0720 1.0000 Uiso R . . . . .
H122 H 0.8069 0.5111 0.1808 0.0720 1.0000 Uiso R . . . . .
H14 H 0.3147 0.2336 0.0831 0.0450 1.0000 Uiso R . . . . .
H151 H 0.9190 0.5905 0.0677 0.0920 1.0000 Uiso R . . . . .
H152 H 0.6932 0.5386 0.0228 0.0920 1.0000 Uiso R . . . . .
H153 H 0.8759 0.4410 0.0602 0.0920 1.0000 Uiso R . . . . .
H16 H -0.1942 0.1989 0.2630 0.0620 1.0000 Uiso R . . . . .

loop_
_atom_site_aniso_label
_atom_site_aniso_U_11
_atom_site_aniso_U_22
_atom_site_aniso_U_33
_atom_site_aniso_U_23
_atom_site_aniso_U_13
_atom_site_aniso_U_12
Cd1 0.02527(13) 0.03951(17) 0.03509(15) -0.0025(2) 0.00880(10) -0.00617(18)
S2 0.0281(4) 0.0527(6) 0.0638(6) 0.0195(5) 0.0104(4) -0.0055(4)
C3 0.0449(19) 0.0350(18) 0.0364(18) -0.0011(15) 0.0024(15) 0.0025(15)
N4 0.0404(15) 0.0376(16) 0.0375(15) -0.0010(13) 0.0078(12) -0.0031(13)
C5 0.0281(14) 0.0342(17) 0.0354(17) 0.0037(14) 0.0051(12) -0.0006(13)
C7 0.060(2) 0.043(2) 0.038(2) -0.0033(18) 0.0085(18) 0.0035(19)
N8 0.0299(14) 0.0499(19) 0.0517(19) 0.0071(16) 0.0103(13) -0.0042(13)
O9 0.0529(16) 0.0467(16) 0.0486(16) -0.0062(13) 0.0077(13) -0.0141(13)
C10 0.048(2) 0.041(2) 0.041(2) 0.0013(17) 0.0133(16) -0.0032(17)
C12 0.049(2) 0.041(3) 0.076(3) -0.003(2) -0.003(2) -0.0082(17)
C13 0.044(2) 0.040(2) 0.043(2) -0.0042(17) 0.0012(16) 0.0034(16)
C14 0.0437(18) 0.042(2) 0.0330(17) -0.0043(15) 0.0097(14) 0.0013(16)
C15 0.063(3) 0.083(4) 0.088(4) 0.000(3) 0.018(3) -0.027(3)
C16 0.061(2) 0.049(2) 0.042(2) 0.0006(19) 0.0190(19) 0.000(2)
O17 0.081(2) 0.068(3) 0.0594(18) -0.0320(18) 0.0117(16) -0.0143(18)

loop_
_atom_type_symbol
_atom_type_scat_dispersion_real
_atom_type_scat_dispersion_imag
_atom_type_scat_Cromer_Mann_a1
_atom_type_scat_Cromer_Mann_b1
_atom_type_scat_Cromer_Mann_a2
_atom_type_scat_Cromer_Mann_b2
_atom_type_scat_Cromer_Mann_a3
_atom_type_scat_Cromer_Mann_b3
_atom_type_scat_Cromer_Mann_a4
_atom_type_scat_Cromer_Mann_b4
_atom_type_scat_Cromer_Mann_c
_atom_type_scat_source
C 0.0033 0.0016 2.3100 20.8439 1.0200 10.2075 1.5886 0.5687 0.8650 51.6512 0.2156 'International Tables Vol C 4.2.6.8 and 6.1.1.4'
H 0.0000 0.0000 0.4930 10.5109 0.3229 26.1257 0.1402 3.1424 0.0408 57.7998 0.0030 'International Tables Vol C 4.2.6.8 and 6.1.1.4'
Cd -0.8075 1.2024 19.2214 0.5946 17.6444 6.9089 4.4610 24.7008 1.6029 87.4825 5.0694 'International Tables Vol C 4.2.6.8 and 6.1.1.4'
N 0.0061 0.0033 12.2126 0.0057 3.1322 9.8933 2.0125 28.9975 1.1663 0.5826 -11.5290 'International Tables Vol C 4.2.6.8 and 6.1.1.4'
O 0.0106 0.0060 3.0485 13.2771 2.2868 5.7011 1.5463 0.3239 0.8670 32.9089 0.2508 'International Tables Vol C 4.2.6.8 and 6.1.1.4'
S 0.1246 0.1234 6.9053 1.4679 5.2034 22.2151 1.4379 0.2536 1.5863 56.1720 0.8669 'International Tables Vol C 4.2.6.8 and 6.1.1.4'

loop_
_citation_id
_citation_doi
_citation_year
1 10.1007/s10904-017-0553-5 2017

loop_
_geom_angle_atom_site_label_1
_geom_angle_site_symmetry_1
_geom_angle_atom_site_label_2
_geom_angle_site_symmetry_2
_geom_angle_atom_site_label_3
_geom_angle_site_symmetry_3
_geom_angle
_geom_angle_publ_flag
S2 2_555 Cd1 . N4 2_555 88.33(8) yes
S2 2_555 Cd1 . N8 1_655 93.76(8) yes
N4 2_555 Cd1 . N8 1_655 90.43(11) yes
S2 2_555 Cd1 . N8 2_455 86.24(8) yes
N4 2_555 Cd1 . N8 2_455 89.57(11) yes
N8 1_655 Cd1 . N8 2_455 179.995 yes
S2 2_555 Cd1 . S2 . 179.996 yes
N4 2_555 Cd1 . S2 . 91.67(8) yes
N8 1_655 Cd1 . S2 . 86.24(8) yes
N8 2_455 Cd1 . S2 . 93.76(8) yes
S2 2_555 Cd1 . N4 . 91.67(8) yes
N4 2_555 Cd1 . N4 . 179.995 yes
N8 1_655 Cd1 . N4 . 89.57(11) yes
N8 2_455 Cd1 . N4 . 90.43(11) yes
S2 . Cd1 . N4 . 88.33(8) yes
Cd1 . S2 . C5 . 100.06(13) yes
C7 . C3 . C13 . 118.7(3) yes
C7 . C3 . C14 . 118.0(4) yes
C13 . C3 . C14 . 123.2(3) yes
Cd1 . N4 . C10 . 119.5(3) yes
Cd1 . N4 . C14 . 123.8(2) yes
C10 . N4 . C14 . 116.8(3) yes
S2 . C5 . N8 . 178.3(3) yes
C3 . C7 . C16 . 119.0(4) yes
C3 . C7 . H7 . 120.0 no
C16 . C7 . H7 . 121.1 no
Cd1 1_455 N8 . C5 . 164.3(3) yes
C12 . O9 . C13 . 115.1(3) yes
N4 . C10 . C16 . 123.1(4) yes
N4 . C10 . H10 . 118.9 no
C16 . C10 . H10 . 118.0 no
O9 . C12 . C15 . 107.6(4) yes
O9 . C12 . H121 . 110.2 no
C15 . C12 . H121 . 110.6 no
O9 . C12 . H122 . 109.1 no
C15 . C12 . H122 . 110.0 no
H121 . C12 . H122 . 109.4 no
C3 . C13 . O9 . 112.2(3) yes
C3 . C13 . O17 . 123.3(4) yes
O9 . C13 . O17 . 124.5(4) yes
C3 . C14 . N4 . 124.2(3) yes
C3 . C14 . H14 . 118.9 no
N4 . C14 . H14 . 116.9 no
C12 . C15 . H151 . 109.1 no
C12 . C15 . H152 . 109.3 no
H151 . C15 . H152 . 109.5 no
C12 . C15 . H153 . 109.9 no
H151 . C15 . H153 . 109.5 no
H152 . C15 . H153 . 109.5 no
C10 . C16 . C7 . 119.0(4) yes
C10 . C16 . H16 . 120.8 no
C7 . C16 . H16 . 120.3 no

loop_
_geom_bond_atom_site_label_1
_geom_bond_site_symmetry_1
_geom_bond_atom_site_label_2
_geom_bond_site_symmetry_2
_geom_bond_distance
_geom_bond_publ_flag
Cd1 . S2 2_555 2.7339(10) yes
Cd1 . N4 2_555 2.377(3) yes
Cd1 . N8 1_655 2.311(3) yes
Cd1 . N8 2_455 2.311(3) yes
Cd1 . S2 . 2.7339(10) yes
Cd1 . N4 . 2.377(3) yes
S2 . C5 . 1.640(3) yes
C3 . C7 . 1.394(5) yes
C3 . C13 . 1.496(5) yes
C3 . C14 . 1.375(5) yes
N4 . C10 . 1.346(4) yes
N4 . C14 . 1.334(5) yes
C5 . N8 . 1.158(4) yes
C7 . C16 . 1.369(6) yes
C7 . H7 . 0.960 no
O9 . C12 . 1.459(5) yes
O9 . C13 . 1.327(5) yes
C10 . C16 . 1.385(5) yes
C10 . H10 . 0.960 no
C12 . C15 . 1.485(7) yes
C12 . H121 . 0.960 no
C12 . H122 . 0.960 no
C13 . O17 . 1.194(5) yes
C14 . H14 . 0.961 no
C15 . H151 . 0.960 no
C15 . H152 . 0.960 no
C15 . H153 . 0.960 no
C16 . H16 . 0.960 no

loop_
_geom_hbond_atom_site_label_D
_geom_hbond_site_symmetry_D
_geom_hbond_atom_site_label_H
_geom_hbond_site_symmetry_H
_geom_hbond_atom_site_label_A
_geom_hbond_site_symmetry_A
_geom_hbond_angle_DHA
_geom_hbond_distance_DH
_geom_hbond_distance_HA
_geom_hbond_distance_DA
_geom_hbond_publ_flag
C10 . H10 . N8 2_455 128.62(10) 0.960 2.577 3.263(6) yes
C10 . H10 . O17 3_545 128.69(13) 0.960 2.464 3.155(6) yes
